data_7708688
loop_
_publ_author_name
'Meyer, Marco'
'Mardegan, Lorenzo'
'Tordera, Daniel'
'Prescimone, Alessandro'
'Sessolo, Michele'
'Bolink, Henk J.'
'Constable, Edwin C.'
'Housecroft, Catherine E.'

_publ_section_title
;
 A counterion study of a series of [Cu(P^P)(N^N)][A] compounds with
 bis(phosphane) and 6-methyl and 6,6'-dimethyl-substituted 2,2'-bipyridine
 ligands for light-emitting electrochemical cells
;
_journal_name_full 'Dalton Transactions'
_journal_paper_doi 10.1039/D1DT03239A
_journal_year 2021
_chemical_formula_moiety 'C50 H42 Cu N2 O P2, F6 P, 0.5(C H2 Cl2), C4 H10 O'
_chemical_formula_sum 'C54.5 H53 Cl Cu F6 N2 O2 P3'
_chemical_formula_weight 1073.89
_space_group_crystal_system triclinic
_space_group_IT_number 2
_space_group_name_Hall '-P 1'
_space_group_name_H-M_alt 'P -1'
_atom_sites_solution_hydrogens geom
_atom_sites_solution_primary dual
_audit_creation_date 2020-03-02
_audit_creation_method
;
Olex2 1.2
(compiled May 18 2018 14:05:52 for OlexSys, GUI svn.r5506)
;
_audit_update_record
;
2021-05-01 deposited with the CCDC.	2021-11-02 downloaded from the CCDC.
;
_cell_angle_alpha 109.125(2)
_cell_angle_beta 96.617(2)
_cell_angle_gamma 109.348(2)
_cell_formula_units_Z 2
_cell_length_a 11.0667(8)
_cell_length_b 15.0405(11)
_cell_length_c 18.1887(14)
_cell_measurement_reflns_used 8124
_cell_measurement_temperature 150
_cell_measurement_theta_max 70.231
_cell_measurement_theta_min 4.35
_cell_volume 2612.4(3)
_computing_cell_refinement 'SAINT v8.34A (Bruker, 2013)'
_computing_data_collection 'Apex2 (Bruker AXS, 2006)'
_computing_data_reduction 'SAINT v8.34A (Bruker, 2013)'
_computing_molecular_graphics 'Olex2 (Dolomanov et al., 2009)'
_computing_publication_material 'Olex2 (Dolomanov et al., 2009)'
_computing_structure_refinement 'ShelXL (Sheldrick, 2015)'
_computing_structure_solution 'ShelXT (Sheldrick, 2015)'
_diffrn_ambient_temperature 150
_diffrn_measured_fraction_theta_full 0.974
_diffrn_measured_fraction_theta_max 0.944
_diffrn_measurement_device Area
_diffrn_measurement_device_type 'Bruker Kappa Apex2'
_diffrn_measurement_method '\f & \w scans'
_diffrn_radiation_monochromator graphite
_diffrn_radiation_probe x-ray
_diffrn_radiation_type CuK\a
_diffrn_radiation_wavelength 1.54178
_diffrn_reflns_av_R_equivalents 0.0307
_diffrn_reflns_av_unetI/netI 0.0216
_diffrn_reflns_Laue_measured_fraction_full 0.974
_diffrn_reflns_Laue_measured_fraction_max 0.944
_diffrn_reflns_limit_h_max 13
_diffrn_reflns_limit_h_min -13
_diffrn_reflns_limit_k_max 18
_diffrn_reflns_limit_k_min -18
_diffrn_reflns_limit_l_max 21
_diffrn_reflns_limit_l_min -22
_diffrn_reflns_number 33044
_diffrn_reflns_point_group_measured_fraction_full 0.974
_diffrn_reflns_point_group_measured_fraction_max 0.944
_diffrn_reflns_theta_full 67.679
_diffrn_reflns_theta_max 70.240
_diffrn_reflns_theta_min 3.389
_diffrn_standards_number 0
_exptl_absorpt_coefficient_mu 2.467
_exptl_absorpt_correction_T_max 0.7533
_exptl_absorpt_correction_T_min 0.6394
_exptl_absorpt_correction_type multi-scan
_exptl_absorpt_process_details
;
SADABS-2012/1 (Bruker,2012) was used for absorption correction.
wR2(int) was 0.0742 before and 0.0396 after correction.
The Ratio of minimum to maximum transmission is 0.8488.
The \l/2 correction factor is 0.0015.
;
_exptl_crystal_colour yellow
_exptl_crystal_colour_primary yellow
_exptl_crystal_density_diffrn 1.365
_exptl_crystal_description block
_exptl_crystal_F_000 1110
_exptl_crystal_recrystallization_method
'The material was recrystallised from a mixture of DCM and Et2O  by solvent layering'
_exptl_crystal_size_max 0.23
_exptl_crystal_size_mid 0.22
_exptl_crystal_size_min 0.18
_refine_diff_density_max 1.634
_refine_diff_density_min -0.710
_refine_diff_density_rms 0.104
_refine_ls_extinction_method none
_refine_ls_goodness_of_fit_ref 1.078
_refine_ls_hydrogen_treatment constr
_refine_ls_matrix_type full
_refine_ls_number_parameters 645
_refine_ls_number_reflns 9401
_refine_ls_number_restraints 0
_refine_ls_restrained_S_all 1.078
_refine_ls_R_factor_all 0.0573
_refine_ls_R_factor_gt 0.0569
_refine_ls_shift/su_max 0.001
_refine_ls_shift/su_mean 0.000
_refine_ls_structure_factor_coef Fsqd
_refine_ls_weighting_details 'w=1/[\s^2^(Fo^2^)+(0.1092P)^2^+4.5727P] where P=(Fo^2^+2Fc^2^)/3'
_refine_ls_weighting_scheme calc
_refine_ls_wR_factor_gt 0.1806
_refine_ls_wR_factor_ref 0.1813
_reflns_Friedel_coverage 0.000
_reflns_number_gt 9314
_reflns_number_total 9401
_reflns_threshold_expression 'I > 2\s(I)'
_cod_data_source_file d1dt03239a2.cif
_cod_data_source_block mem040_150k_0m
_cod_original_formula_sum 'C54.50 H53 Cl Cu F6 N2 O2 P3'
_cod_database_code 7708688
_shelx_shelxl_version_number 2018/3
_shelx_space_group_comment
;
The symmetry employed for this shelxl refinement is uniquely defined
by the following loop, which should always be used as a source of
symmetry information in preference to the above space-group names.
They are only intended as comments.
;
_shelx_estimated_absorpt_t_max 0.665
_shelx_estimated_absorpt_t_min 0.601
_olex2_refinement_description
;
1. Fixed Uiso
 At 1.2 times of:
  All C(H) groups, All C(H,H) groups
 At 1.5 times of:
  All C(H,H,H) groups
2. Others
 Fixed Sof: Cl2(0.5) Cl1(0.5) C55(0.5) H55A(0.5) H55B(0.5)
3.a Secondary CH2 refined with riding coordinates:
 C51(H51A,H51B), C55(H55A,H55B), C53(H53A,H53B)
3.b Aromatic/amide H refined with riding coordinates:
 C40(H40), C42(H42), C44(H44), C20(H20), C19(H19), C28(H28), C29(H29),
 C34(H34), C46(H46), C27(H27), C13(H13), C41(H41), C43(H43), C23(H23), C11(H11),
  C35(H35), C21(H21), C15(H15), C17(H17), C36(H36), C50(H50), C14(H14),
 C48(H48), C10(H10), C16(H16), C22(H22), C49(H49), C3(H3), C8(H8), C47(H47),
 C9(H9), C5(H5), C4(H4)
3.c Idealised Me refined as rotating group:
 C38(H38A,H38B,H38C), C37(H37A,H37B,H37C), C1(H1A,H1B,H1C), C54(H54A,H54B,
 H54C), C52(H52A,H52B,H52C)
;
_olex2_date_sample_data_collection 2020-02-29
_olex2_date_sample_submission 2020-01-25
_olex2_diffrn_ambient_temperature_device 'Oxford Cryosystems'
_olex2_exptl_crystal_mounting_method 'The crystal was mounted on a mylar loop in perfluoroether oil'
_olex2_submission_original_sample_id MEM040_150K
_olex2_submission_special_instructions 'No special instructions were received'

loop_
_space_group_symop_operation_xyz
'x, y, z'
'-x, -y, -z'

loop_
_atom_site_label
_atom_site_type_symbol
_atom_site_fract_x
_atom_site_fract_y
_atom_site_fract_z
_atom_site_U_iso_or_equiv
_atom_site_adp_type
_atom_site_occupancy
_atom_site_site_symmetry_order
_atom_site_calc_flag
_atom_site_refinement_flags_posn
_atom_site_refinement_flags_adp
_atom_site_refinement_flags_occupancy
_atom_site_disorder_assembly
_atom_site_disorder_group
Cu1 Cu 0.68526(4) 0.66124(3) 0.33507(2) 0.02092(15) Uani 1 1 d . . . . .
P2 P 0.53014(7) 0.68447(5) 0.40018(4) 0.01990(18) Uani 1 1 d . . . . .
P1 P 0.61337(7) 0.60206(5) 0.19955(4) 0.02095(18) Uani 1 1 d . . . . .
P3 P 0.83012(8) 1.14197(6) 0.34197(5) 0.0306(2) Uani 1 1 d . . . . .
Cl2 Cl 0.9943(2) 0.92275(16) 0.05968(11) 0.0531(5) Uani 0.5 1 d . . P . .
Cl1 Cl 1.0205(2) 0.87799(15) 0.20274(10) 0.0534(5) Uani 0.5 1 d . . P . .
O1 O 0.3769(2) 0.51944(15) 0.24823(12) 0.0227(4) Uani 1 1 d . . . . .
F1 F 0.6909(2) 1.09400(18) 0.27811(14) 0.0492(6) Uani 1 1 d . . . . .
F2 F 0.9702(2) 1.19078(19) 0.40567(14) 0.0474(5) Uani 1 1 d . . . . .
F3 F 0.7784(2) 1.2140(2) 0.40424(15) 0.0539(6) Uani 1 1 d . . . . .
F4 F 0.8831(2) 1.22848(19) 0.30709(16) 0.0533(6) Uani 1 1 d . . . . .
F5 F 0.8842(3) 1.0721(2) 0.27955(17) 0.0587(7) Uani 1 1 d . . . . .
F6 F 0.7785(3) 1.0564(2) 0.37670(19) 0.0640(7) Uani 1 1 d . . . . .
N2 N 0.8629(3) 0.7832(2) 0.37679(16) 0.0282(6) Uani 1 1 d . . . . .
N1 N 0.8051(3) 0.5926(2) 0.36767(15) 0.0280(6) Uani 1 1 d . . . . .
C39 C 0.5839(3) 0.7570(2) 0.50864(17) 0.0217(6) Uani 1 1 d . . . . .
C18 C 0.5303(3) 0.6713(2) 0.16193(17) 0.0230(6) Uani 1 1 d . . . . .
C45 C 0.4468(3) 0.7566(2) 0.36708(18) 0.0227(6) Uani 1 1 d . . . . .
C25 C 0.3866(3) 0.4413(2) 0.18557(17) 0.0227(6) Uani 1 1 d . . . . .
C32 C 0.3368(3) 0.4916(2) 0.31033(18) 0.0220(6) Uani 1 1 d . . . . .
C40 C 0.4976(3) 0.7850(2) 0.55323(19) 0.0264(6) Uani 1 1 d . . . . .
H40 H 0.408118 0.765638 0.526935 0.032 Uiso 1 1 calc R . . . .
C42 C 0.6727(3) 0.8710(2) 0.67354(19) 0.0283(6) Uani 1 1 d . . . . .
H42 H 0.703156 0.909693 0.729896 0.034 Uiso 1 1 calc R . . . .
C26 C 0.2942(3) 0.3415(2) 0.16082(18) 0.0253(6) Uani 1 1 d . . . . .
C33 C 0.3976(3) 0.5651(2) 0.38786(18) 0.0227(6) Uani 1 1 d . . . . .
C44 C 0.7156(3) 0.7880(2) 0.54783(18) 0.0236(6) Uani 1 1 d . . . . .
H44 H 0.774897 0.769728 0.518148 0.028 Uiso 1 1 calc R . . . .
C20 C 0.3518(4) 0.6795(3) 0.0794(2) 0.0361(8) Uani 1 1 d . . . . .
H20 H 0.268167 0.645767 0.041420 0.043 Uiso 1 1 calc R . . . .
C24 C 0.4934(3) 0.4694(2) 0.15236(17) 0.0227(6) Uani 1 1 d . . . . .
C19 C 0.4087(3) 0.6231(3) 0.1067(2) 0.0289(6) Uani 1 1 d . . . . .
H19 H 0.363769 0.550883 0.087299 0.035 Uiso 1 1 calc R . . . .
C12 C 0.7407(3) 0.6002(2) 0.14379(18) 0.0248(6) Uani 1 1 d . . . . .
C31 C 0.2429(3) 0.3938(2) 0.29192(19) 0.0249(6) Uani 1 1 d . . . . .
C28 C 0.4150(4) 0.2917(2) 0.06293(19) 0.0312(7) Uani 1 1 d . . . . .
H28 H 0.424210 0.239578 0.020124 0.037 Uiso 1 1 calc R . . . .
C29 C 0.5064(3) 0.3927(2) 0.08960(18) 0.0276(6) Uani 1 1 d . . . . .
H29 H 0.577303 0.409036 0.064951 0.033 Uiso 1 1 calc R . . . .
C34 C 0.3639(3) 0.5369(2) 0.45107(19) 0.0276(6) Uani 1 1 d . . . . .
H34 H 0.404263 0.584223 0.505118 0.033 Uiso 1 1 calc R . . . .
C46 C 0.3210(3) 0.7136(2) 0.3165(2) 0.0317(7) Uani 1 1 d . . . . .
H46 H 0.269347 0.642584 0.299887 0.038 Uiso 1 1 calc R . . . .
C27 C 0.3108(3) 0.2667(2) 0.09834(19) 0.0299(7) Uani 1 1 d . . . . .
H27 H 0.249908 0.197560 0.079633 0.036 Uiso 1 1 calc R . . . .
C13 C 0.7419(3) 0.6263(3) 0.07679(19) 0.0304(7) Uani 1 1 d . . . . .
H13 H 0.673878 0.644912 0.058121 0.036 Uiso 1 1 calc R . . . .
C41 C 0.5427(3) 0.8411(2) 0.63589(19) 0.0285(6) Uani 1 1 d . . . . .
H41 H 0.483528 0.858504 0.666175 0.034 Uiso 1 1 calc R . . . .
C43 C 0.7605(3) 0.8455(2) 0.6302(2) 0.0283(6) Uani 1 1 d . . . . .
H43 H 0.850498 0.867213 0.656681 0.034 Uiso 1 1 calc R . . . .
C7 C 0.9669(3) 0.7635(3) 0.40010(19) 0.0315(7) Uani 1 1 d . . . . .
C30 C 0.1818(3) 0.3234(2) 0.20282(19) 0.0279(6) Uani 1 1 d . . . . .
C23 C 0.5931(4) 0.7772(3) 0.1904(2) 0.0362(8) Uani 1 1 d . . . . .
H23 H 0.675921 0.811390 0.229113 0.043 Uiso 1 1 calc R . . . .
C11 C 0.8844(3) 0.8788(3) 0.3805(2) 0.0316(7) Uani 1 1 d . . . . .
H11 H 0.810680 0.893440 0.364709 0.038 Uiso 1 1 calc R . . . .
C35 C 0.2710(3) 0.4392(2) 0.4348(2) 0.0296(7) Uani 1 1 d . . . . .
H35 H 0.248611 0.420753 0.478184 0.036 Uiso 1 1 calc R . . . .
C21 C 0.4160(4) 0.7846(3) 0.1071(2) 0.0415(9) Uani 1 1 d . . . . .
H21 H 0.377316 0.822879 0.087660 0.050 Uiso 1 1 calc R . . . .
C15 C 0.9404(4) 0.5980(3) 0.0637(2) 0.0419(9) Uani 1 1 d . . . . .
H15 H 1.009050 0.597779 0.036807 0.050 Uiso 1 1 calc R . . . .
C17 C 0.8410(4) 0.5726(3) 0.1694(2) 0.0362(8) Uani 1 1 d . . . . .
H17 H 0.841716 0.554660 0.214886 0.043 Uiso 1 1 calc R . . . .
C6 C 0.9369(3) 0.6573(3) 0.39415(19) 0.0339(7) Uani 1 1 d . . . . .
C36 C 0.2108(3) 0.3685(2) 0.3564(2) 0.0283(7) Uani 1 1 d . . . . .
H36 H 0.147355 0.302548 0.346550 0.034 Uiso 1 1 calc R . . . .
C50 C 0.5197(3) 0.8612(3) 0.3907(2) 0.0349(7) Uani 1 1 d . . . . .
H50 H 0.606301 0.891884 0.425072 0.042 Uiso 1 1 calc R . . . .
C38 C 0.1160(4) 0.2112(2) 0.1906(2) 0.0365(8) Uani 1 1 d . . . . .
H38A H 0.077035 0.169081 0.133102 0.055 Uiso 1 1 calc GR . . . .
H38B H 0.046372 0.202969 0.219576 0.055 Uiso 1 1 calc GR . . . .
H38C H 0.182212 0.189409 0.211117 0.055 Uiso 1 1 calc GR . . . .
C14 C 0.8421(4) 0.6253(3) 0.0374(2) 0.0385(8) Uani 1 1 d . . . . .
H14 H 0.842543 0.643562 -0.007946 0.046 Uiso 1 1 calc R . . . .
C2 C 0.7700(4) 0.4952(3) 0.35947(19) 0.0351(8) Uani 1 1 d . . . . .
C48 C 0.3431(4) 0.8769(3) 0.3140(2) 0.0404(8) Uani 1 1 d . . . . .
H48 H 0.307545 0.917400 0.295413 0.048 Uiso 1 1 calc R . . . .
C10 C 1.0097(4) 0.9560(3) 0.4064(2) 0.0397(8) Uani 1 1 d . . . . .
H10 H 1.022360 1.022500 0.408459 0.048 Uiso 1 1 calc R . . . .
C16 C 0.9397(4) 0.5709(3) 0.1294(2) 0.0449(9) Uani 1 1 d . . . . .
H16 H 1.007030 0.551012 0.147016 0.054 Uiso 1 1 calc R . . . .
C37 C 0.0775(3) 0.3578(3) 0.1700(2) 0.0359(7) Uani 1 1 d . . . . .
H37A H 0.120186 0.429572 0.177245 0.054 Uiso 1 1 calc GR . . . .
H37B H 0.008279 0.350487 0.199314 0.054 Uiso 1 1 calc GR . . . .
H37C H 0.038100 0.315106 0.112696 0.054 Uiso 1 1 calc GR . . . .
C1 C 0.6274(4) 0.4291(3) 0.3303(2) 0.0414(8) Uani 1 1 d . . . . .
H1A H 0.578358 0.462076 0.363357 0.062 Uiso 1 1 calc GR . . . .
H1B H 0.613083 0.362951 0.333930 0.062 Uiso 1 1 calc GR . . . .
H1C H 0.596114 0.418383 0.274197 0.062 Uiso 1 1 calc GR . . . .
C22 C 0.5361(5) 0.8335(3) 0.1629(2) 0.0459(9) Uani 1 1 d . . . . .
H22 H 0.580005 0.905877 0.182669 0.055 Uiso 1 1 calc R . . . .
C49 C 0.4677(4) 0.9210(3) 0.3649(3) 0.0424(9) Uani 1 1 d . . . . .
H49 H 0.517872 0.992395 0.382281 0.051 Uiso 1 1 calc R . . . .
C3 C 0.8647(5) 0.4578(3) 0.3778(3) 0.0501(10) Uani 1 1 d . . . . .
H3 H 0.838764 0.388530 0.372202 0.060 Uiso 1 1 calc R . . . .
C8 C 1.0957(4) 0.8392(3) 0.4272(2) 0.0424(9) Uani 1 1 d . . . . .
H8 H 1.168634 0.824340 0.443974 0.051 Uiso 1 1 calc R . . . .
C47 C 0.2702(4) 0.7735(3) 0.2901(2) 0.0403(8) Uani 1 1 d . . . . .
H47 H 0.184096 0.743119 0.255088 0.048 Uiso 1 1 calc R . . . .
C9 C 1.1151(4) 0.9338(3) 0.4291(2) 0.0441(9) Uani 1 1 d . . . . .
H9 H 1.202223 0.985087 0.446373 0.053 Uiso 1 1 calc R . . . .
O2 O 0.6725(5) 0.0964(3) 0.0130(3) 0.0851(12) Uani 1 1 d . . . . .
C5 C 1.0332(4) 0.6230(3) 0.4126(3) 0.0502(10) Uani 1 1 d . . . . .
H5 H 1.123909 0.668110 0.431013 0.060 Uiso 1 1 calc R . . . .
C4 C 0.9963(5) 0.5232(4) 0.4041(3) 0.0611(13) Uani 1 1 d . . . . .
H4 H 1.061792 0.498844 0.416420 0.073 Uiso 1 1 calc R . . . .
C51 C 0.6635(8) -0.0037(5) -0.0248(4) 0.0852(18) Uani 1 1 d . . . . .
H51A H 0.596093 -0.050761 -0.008637 0.102 Uiso 1 1 calc R . . . .
H51B H 0.749626 -0.007449 -0.008562 0.102 Uiso 1 1 calc R . . . .
C55 C 0.9247(7) 0.9018(5) 0.1357(4) 0.0330(14) Uani 0.5 1 d . . P . .
H55A H 0.838341 0.842816 0.111357 0.040 Uiso 0.5 1 calc R . P . .
H55B H 0.907660 0.962568 0.165711 0.040 Uiso 0.5 1 calc R . P . .
C53 C 0.7196(7) 0.1340(6) 0.0974(4) 0.0859(18) Uani 1 1 d . . . . .
H53A H 0.812664 0.141792 0.111709 0.103 Uiso 1 1 calc R . . . .
H53B H 0.665572 0.085877 0.118655 0.103 Uiso 1 1 calc R . . . .
C54 C 0.7095(7) 0.2365(6) 0.1325(4) 0.099(2) Uani 1 1 d . . . . .
H54A H 0.756850 0.270840 0.189489 0.148 Uiso 1 1 calc GR . . . .
H54B H 0.616206 0.226272 0.127165 0.148 Uiso 1 1 calc GR . . . .
H54C H 0.748822 0.278913 0.103626 0.148 Uiso 1 1 calc GR . . . .
C52 C 0.6248(10) -0.0352(6) -0.1161(4) 0.104(3) Uani 1 1 d . . . . .
H52A H 0.543662 -0.025337 -0.131070 0.156 Uiso 1 1 calc GR . . . .
H52B H 0.609634 -0.107403 -0.143196 0.156 Uiso 1 1 calc GR . . . .
H52C H 0.696286 0.007058 -0.132283 0.156 Uiso 1 1 calc GR . . . .

loop_
_atom_site_aniso_label
_atom_site_aniso_U_11
_atom_site_aniso_U_22
_atom_site_aniso_U_33
_atom_site_aniso_U_23
_atom_site_aniso_U_13
_atom_site_aniso_U_12
Cu1 0.0240(2) 0.0205(2) 0.0213(2) 0.00898(18) 0.00779(17) 0.01088(18)
P2 0.0229(4) 0.0171(3) 0.0207(4) 0.0069(3) 0.0079(3) 0.0087(3)
P1 0.0245(4) 0.0215(4) 0.0194(4) 0.0095(3) 0.0079(3) 0.0098(3)
P3 0.0258(4) 0.0275(4) 0.0396(5) 0.0114(4) 0.0129(3) 0.0120(3)
Cl2 0.0572(11) 0.0481(10) 0.0280(8) 0.0142(8) 0.0038(8) -0.0076(9)
Cl1 0.0688(13) 0.0411(10) 0.0226(8) 0.0069(7) -0.0111(8) 0.0012(9)
O1 0.0301(11) 0.0177(9) 0.0222(10) 0.0092(8) 0.0113(8) 0.0089(8)
F1 0.0361(11) 0.0495(13) 0.0476(13) 0.0046(11) 0.0046(10) 0.0156(10)
F2 0.0294(10) 0.0602(14) 0.0530(13) 0.0222(11) 0.0108(9) 0.0176(10)
F3 0.0394(12) 0.0601(15) 0.0503(13) 0.0001(12) 0.0139(10) 0.0256(11)
F4 0.0524(14) 0.0475(13) 0.0715(16) 0.0352(13) 0.0208(12) 0.0199(11)
F5 0.0588(15) 0.0545(14) 0.0648(16) 0.0083(12) 0.0245(13) 0.0363(13)
F6 0.0537(15) 0.0555(15) 0.091(2) 0.0470(15) 0.0226(14) 0.0110(12)
N2 0.0287(13) 0.0290(14) 0.0239(13) 0.0080(11) 0.0095(10) 0.0092(11)
N1 0.0419(15) 0.0335(14) 0.0190(12) 0.0114(11) 0.0115(11) 0.0252(12)
C39 0.0271(14) 0.0175(13) 0.0217(14) 0.0071(11) 0.0087(12) 0.0097(11)
C18 0.0289(15) 0.0249(14) 0.0200(13) 0.0108(12) 0.0099(12) 0.0130(12)
C45 0.0253(14) 0.0232(14) 0.0247(14) 0.0112(12) 0.0110(12) 0.0121(12)
C25 0.0308(15) 0.0205(14) 0.0201(13) 0.0086(11) 0.0075(11) 0.0129(12)
C32 0.0265(14) 0.0218(14) 0.0242(14) 0.0123(12) 0.0118(12) 0.0123(12)
C40 0.0266(15) 0.0258(15) 0.0284(15) 0.0087(13) 0.0096(12) 0.0131(12)
C42 0.0382(17) 0.0231(15) 0.0218(14) 0.0067(12) 0.0069(13) 0.0123(13)
C26 0.0310(15) 0.0224(15) 0.0226(14) 0.0103(12) 0.0061(12) 0.0094(12)
C33 0.0261(14) 0.0184(13) 0.0273(15) 0.0103(12) 0.0115(12) 0.0104(12)
C44 0.0263(14) 0.0225(14) 0.0269(15) 0.0117(12) 0.0104(12) 0.0123(12)
C20 0.0354(18) 0.047(2) 0.0358(18) 0.0203(16) 0.0101(14) 0.0230(16)
C24 0.0294(15) 0.0199(14) 0.0213(14) 0.0105(11) 0.0067(11) 0.0100(12)
C19 0.0291(16) 0.0281(16) 0.0314(16) 0.0131(13) 0.0089(13) 0.0116(13)
C12 0.0251(14) 0.0251(15) 0.0211(14) 0.0065(12) 0.0076(11) 0.0083(12)
C31 0.0284(15) 0.0208(14) 0.0274(15) 0.0103(12) 0.0094(12) 0.0102(12)
C28 0.0449(19) 0.0243(15) 0.0244(15) 0.0052(13) 0.0099(14) 0.0173(14)
C29 0.0370(17) 0.0292(16) 0.0223(14) 0.0112(13) 0.0118(13) 0.0173(14)
C34 0.0369(17) 0.0253(15) 0.0242(15) 0.0105(13) 0.0125(13) 0.0142(13)
C46 0.0280(16) 0.0235(15) 0.0386(18) 0.0067(14) 0.0036(13) 0.0108(13)
C27 0.0410(18) 0.0197(14) 0.0251(15) 0.0075(12) 0.0053(13) 0.0096(13)
C13 0.0301(16) 0.0356(17) 0.0270(16) 0.0142(14) 0.0107(13) 0.0116(14)
C41 0.0357(17) 0.0240(15) 0.0286(16) 0.0080(13) 0.0136(13) 0.0155(13)
C43 0.0277(15) 0.0262(15) 0.0309(16) 0.0116(13) 0.0058(13) 0.0105(13)
C7 0.0338(17) 0.0386(18) 0.0218(15) 0.0082(13) 0.0096(13) 0.0164(14)
C30 0.0330(16) 0.0225(15) 0.0252(15) 0.0096(13) 0.0083(13) 0.0065(13)
C23 0.0446(19) 0.0249(16) 0.0331(17) 0.0109(14) 0.0015(15) 0.0095(15)
C11 0.0321(16) 0.0276(16) 0.0331(17) 0.0113(14) 0.0100(13) 0.0094(13)
C35 0.0417(18) 0.0262(15) 0.0278(16) 0.0158(13) 0.0171(14) 0.0136(14)
C21 0.062(2) 0.041(2) 0.0379(19) 0.0202(16) 0.0150(17) 0.0343(19)
C15 0.0340(18) 0.045(2) 0.0395(19) 0.0071(17) 0.0202(16) 0.0129(16)
C17 0.0405(19) 0.047(2) 0.0285(16) 0.0143(15) 0.0113(14) 0.0252(17)
C6 0.0360(17) 0.049(2) 0.0230(15) 0.0116(14) 0.0085(13) 0.0260(16)
C36 0.0342(16) 0.0201(14) 0.0329(16) 0.0132(13) 0.0135(13) 0.0089(13)
C50 0.0285(16) 0.0264(16) 0.050(2) 0.0178(15) 0.0067(15) 0.0089(13)
C38 0.047(2) 0.0224(16) 0.0289(16) 0.0079(13) 0.0102(15) 0.0024(14)
C14 0.0417(19) 0.0403(19) 0.0331(18) 0.0151(15) 0.0200(15) 0.0114(16)
C2 0.058(2) 0.0347(18) 0.0236(15) 0.0125(14) 0.0132(15) 0.0289(17)
C48 0.045(2) 0.041(2) 0.051(2) 0.0251(18) 0.0147(17) 0.0287(17)
C10 0.0398(19) 0.0319(18) 0.0379(19) 0.0107(15) 0.0103(15) 0.0053(15)
C16 0.0369(19) 0.055(2) 0.044(2) 0.0118(18) 0.0120(16) 0.0271(18)
C37 0.0306(17) 0.0405(19) 0.0344(18) 0.0152(15) 0.0063(14) 0.0111(15)
C1 0.063(2) 0.0313(18) 0.0395(19) 0.0194(16) 0.0128(17) 0.0239(17)
C22 0.070(3) 0.0256(17) 0.042(2) 0.0142(16) 0.0083(19) 0.0208(18)
C49 0.040(2) 0.0265(17) 0.066(3) 0.0244(18) 0.0154(18) 0.0124(15)
C3 0.072(3) 0.043(2) 0.045(2) 0.0124(18) 0.009(2) 0.040(2)
C8 0.0300(17) 0.054(2) 0.0384(19) 0.0119(17) 0.0082(15) 0.0163(17)
C47 0.0362(18) 0.0375(19) 0.047(2) 0.0112(16) 0.0009(16) 0.0219(16)
C9 0.0300(18) 0.046(2) 0.040(2) 0.0099(17) 0.0072(15) 0.0027(16)
O2 0.115(3) 0.085(3) 0.072(2) 0.034(2) 0.020(2) 0.057(3)
C5 0.045(2) 0.052(2) 0.055(2) 0.014(2) 0.0046(19) 0.0302(19)
C4 0.066(3) 0.063(3) 0.064(3) 0.018(2) 0.004(2) 0.048(3)
C51 0.114(5) 0.084(4) 0.097(5) 0.050(4) 0.043(4) 0.065(4)
C55 0.044(4) 0.022(3) 0.028(3) 0.003(3) 0.018(3) 0.011(3)
C53 0.082(4) 0.114(5) 0.072(4) 0.035(4) 0.010(3) 0.054(4)
C54 0.091(5) 0.110(5) 0.085(4) 0.014(4) -0.004(4) 0.059(4)
C52 0.171(8) 0.080(4) 0.085(5) 0.034(4) 0.051(5) 0.069(5)

loop_
_atom_type_symbol
_atom_type_description
_atom_type_scat_dispersion_real
_atom_type_scat_dispersion_imag
_atom_type_scat_source
C C 0.0181 0.0091 'International Tables Vol C Tables 4.2.6.8 and 6.1.1.4'
H H 0.0000 0.0000 'International Tables Vol C Tables 4.2.6.8 and 6.1.1.4'
Cl Cl 0.3639 0.7018 'International Tables Vol C Tables 4.2.6.8 and 6.1.1.4'
Cu Cu -1.9646 0.5888 'International Tables Vol C Tables 4.2.6.8 and 6.1.1.4'
F F 0.0727 0.0534 'International Tables Vol C Tables 4.2.6.8 and 6.1.1.4'
N N 0.0311 0.0180 'International Tables Vol C Tables 4.2.6.8 and 6.1.1.4'
O O 0.0492 0.0322 'International Tables Vol C Tables 4.2.6.8 and 6.1.1.4'
P P 0.2955 0.4335 'International Tables Vol C Tables 4.2.6.8 and 6.1.1.4'

loop_
_geom_angle_atom_site_label_1
_geom_angle_atom_site_label_2
_geom_angle_atom_site_label_3
_geom_angle
_geom_angle_site_symmetry_1
_geom_angle_site_symmetry_3
_geom_angle_publ_flag
P2 Cu1 P1 113.43(3) . . ?
N2 Cu1 P2 114.95(8) . . ?
N2 Cu1 P1 111.20(8) . . ?
N2 Cu1 N1 80.75(11) . . ?
N1 Cu1 P2 121.04(8) . . ?
N1 Cu1 P1 111.30(7) . . ?
C39 P2 Cu1 117.71(10) . . ?
C39 P2 C45 101.53(13) . . ?
C39 P2 C33 103.90(13) . . ?
C45 P2 Cu1 113.28(9) . . ?
C33 P2 Cu1 113.66(9) . . ?
C33 P2 C45 105.27(14) . . ?
C18 P1 Cu1 115.88(10) . . ?
C24 P1 Cu1 114.41(9) . . ?
C24 P1 C18 103.31(14) . . ?
C24 P1 C12 102.27(14) . . ?
C12 P1 Cu1 115.71(10) . . ?
C12 P1 C18 103.48(14) . . ?
F1 P3 F2 179.50(15) . . ?
F1 P3 F4 89.78(14) . . ?
F2 P3 F4 89.72(14) . . ?
F3 P3 F1 89.88(13) . . ?
F3 P3 F2 90.14(13) . . ?
F3 P3 F4 89.65(15) . . ?
F3 P3 F5 178.71(16) . . ?
F5 P3 F1 90.63(14) . . ?
F5 P3 F2 89.33(14) . . ?
F5 P3 F4 89.17(15) . . ?
F6 P3 F1 90.54(15) . . ?
F6 P3 F2 89.96(14) . . ?
F6 P3 F3 90.48(16) . . ?
F6 P3 F4 179.66(16) . . ?
F6 P3 F5 90.69(16) . . ?
C25 O1 C32 114.2(2) . . ?
C7 N2 Cu1 115.1(2) . . ?
C7 N2 C11 118.5(3) . . ?
C11 N2 Cu1 126.4(2) . . ?
C6 N1 Cu1 112.4(2) . . ?
C2 N1 Cu1 127.9(2) . . ?
C2 N1 C6 119.5(3) . . ?
C40 C39 P2 122.0(2) . . ?
C44 C39 P2 118.8(2) . . ?
C44 C39 C40 119.2(3) . . ?
C19 C18 P1 123.1(2) . . ?
C19 C18 C23 118.7(3) . . ?
C23 C18 P1 118.2(2) . . ?
C46 C45 P2 124.7(2) . . ?
C46 C45 C50 118.3(3) . . ?
C50 C45 P2 116.9(2) . . ?
O1 C25 C26 119.8(3) . . ?
O1 C25 C24 116.1(3) . . ?
C26 C25 C24 124.0(3) . . ?
C33 C32 O1 116.2(2) . . ?
C33 C32 C31 124.4(3) . . ?
C31 C32 O1 119.4(3) . . ?
C41 C40 C39 120.2(3) . . ?
C41 C42 C43 120.8(3) . . ?
C25 C26 C30 117.6(3) . . ?
C27 C26 C25 116.8(3) . . ?
C27 C26 C30 125.6(3) . . ?
C32 C33 P2 117.8(2) . . ?
C32 C33 C34 117.0(3) . . ?
C34 C33 P2 124.7(2) . . ?
C43 C44 C39 120.3(3) . . ?
C21 C20 C19 120.3(3) . . ?
C25 C24 P1 117.5(2) . . ?
C29 C24 P1 124.7(2) . . ?
C29 C24 C25 117.6(3) . . ?
C18 C19 C20 120.4(3) . . ?
C13 C12 P1 122.6(2) . . ?
C17 C12 P1 118.8(2) . . ?
C17 C12 C13 118.6(3) . . ?
C32 C31 C30 117.6(3) . . ?
C32 C31 C36 117.0(3) . . ?
C36 C31 C30 125.4(3) . . ?
C27 C28 C29 120.7(3) . . ?
C24 C29 C28 119.9(3) . . ?
C35 C34 C33 120.1(3) . . ?
C47 C46 C45 120.4(3) . . ?
C28 C27 C26 121.0(3) . . ?
C14 C13 C12 120.3(3) . . ?
C42 C41 C40 119.9(3) . . ?
C44 C43 C42 119.6(3) . . ?
N2 C7 C6 115.8(3) . . ?
N2 C7 C8 121.2(3) . . ?
C8 C7 C6 123.0(3) . . ?
C26 C30 C31 106.3(2) . . ?
C26 C30 C37 109.3(3) . . ?
C31 C30 C37 107.6(3) . . ?
C38 C30 C26 111.8(3) . . ?
C38 C30 C31 112.1(3) . . ?
C38 C30 C37 109.6(3) . . ?
C22 C23 C18 120.7(3) . . ?
N2 C11 C10 122.5(3) . . ?
C36 C35 C34 121.1(3) . . ?
C22 C21 C20 119.8(3) . . ?
C14 C15 C16 120.1(3) . . ?
C16 C17 C12 120.7(3) . . ?
N1 C6 C7 115.8(3) . . ?
N1 C6 C5 120.9(4) . . ?
C5 C6 C7 123.3(4) . . ?
C35 C36 C31 120.4(3) . . ?
C49 C50 C45 121.1(3) . . ?
C15 C14 C13 120.2(3) . . ?
N1 C2 C1 117.2(3) . . ?
N1 C2 C3 121.2(4) . . ?
C3 C2 C1 121.6(3) . . ?
C49 C48 C47 119.6(3) . . ?
C9 C10 C11 118.1(4) . . ?
C15 C16 C17 120.1(4) . . ?
C21 C22 C23 119.9(3) . . ?
C48 C49 C50 119.9(3) . . ?
C4 C3 C2 118.7(4) . . ?
C9 C8 C7 119.3(4) . . ?
C48 C47 C46 120.8(3) . . ?
C8 C9 C10 120.4(4) . . ?
C51 O2 C53 111.8(5) . . ?
C4 C5 C6 119.2(4) . . ?
C5 C4 C3 120.5(4) . . ?
O2 C51 C52 108.7(5) . . ?
Cl2 C55 Cl1 114.4(4) . . ?
O2 C53 C54 107.3(5) . . ?

loop_
_geom_bond_atom_site_label_1
_geom_bond_atom_site_label_2
_geom_bond_distance
_geom_bond_site_symmetry_2
_geom_bond_publ_flag
Cu1 P2 2.2508(8) . ?
Cu1 P1 2.2677(8) . ?
Cu1 N2 2.040(3) . ?
Cu1 N1 2.074(3) . ?
P2 C39 1.824(3) . ?
P2 C45 1.830(3) . ?
P2 C33 1.828(3) . ?
P1 C18 1.831(3) . ?
P1 C24 1.828(3) . ?
P1 C12 1.831(3) . ?
P3 F1 1.595(2) . ?
P3 F2 1.600(2) . ?
P3 F3 1.594(2) . ?
P3 F4 1.600(2) . ?
P3 F5 1.594(2) . ?
P3 F6 1.584(3) . ?
Cl2 C55 1.725(7) . ?
Cl1 C55 1.725(8) . ?
O1 C25 1.387(3) . ?
O1 C32 1.397(3) . ?
N2 C7 1.337(4) . ?
N2 C11 1.354(4) . ?
N1 C6 1.377(5) . ?
N1 C2 1.336(4) . ?
C39 C40 1.402(4) . ?
C39 C44 1.394(4) . ?
C18 C19 1.383(4) . ?
C18 C23 1.390(5) . ?
C45 C46 1.386(4) . ?
C45 C50 1.396(4) . ?
C25 C26 1.392(4) . ?
C25 C24 1.394(4) . ?
C32 C33 1.389(4) . ?
C32 C31 1.393(4) . ?
C40 C41 1.392(5) . ?
C42 C41 1.372(5) . ?
C42 C43 1.393(5) . ?
C26 C27 1.392(4) . ?
C26 C30 1.527(4) . ?
C33 C34 1.398(4) . ?
C44 C43 1.390(5) . ?
C20 C19 1.386(5) . ?
C20 C21 1.381(6) . ?
C24 C29 1.392(4) . ?
C12 C13 1.398(4) . ?
C12 C17 1.391(5) . ?
C31 C30 1.534(4) . ?
C31 C36 1.394(4) . ?
C28 C29 1.397(5) . ?
C28 C27 1.389(5) . ?
C34 C35 1.395(5) . ?
C46 C47 1.385(5) . ?
C13 C14 1.389(5) . ?
C7 C6 1.483(5) . ?
C7 C8 1.402(5) . ?
C30 C38 1.527(4) . ?
C30 C37 1.547(5) . ?
C23 C22 1.387(5) . ?
C11 C10 1.385(5) . ?
C35 C36 1.389(5) . ?
C21 C22 1.375(6) . ?
C15 C14 1.375(6) . ?
C15 C16 1.383(6) . ?
C17 C16 1.383(5) . ?
C6 C5 1.383(5) . ?
C50 C49 1.386(5) . ?
C2 C1 1.477(6) . ?
C2 C3 1.401(5) . ?
C48 C49 1.377(6) . ?
C48 C47 1.379(6) . ?
C10 C9 1.371(6) . ?
C3 C4 1.378(7) . ?
C8 C9 1.354(6) . ?
O2 C51 1.399(7) . ?
O2 C53 1.414(7) . ?
C5 C4 1.367(7) . ?
C51 C52 1.534(10) . ?
C53 C54 1.512(10) . ?
